data_7126361
loop_
_publ_author_name
'Pookkandam Parambil, Shandev'
'de Jong, Flip'
'Veys, Koen'
'Huang, Jianjun'
'Veettil, Santhini Pulikkal'
'Verhaeghe, Davy'
'Van Meervelt, Luc'
'Escudero, Daniel'
'Van der Auweraer, Mark'
'Dehaen, Wim'

_publ_section_title
;
 BOPAHY: a doubly chelated highly fluorescent pyrrole-acyl hydrazone
 -BF<sub>2</sub> chromophore.
;
_journal_issue 43
_journal_name_full 'Chemical communications (Cambridge, England)'
_journal_page_first 5791
_journal_page_last 5794
_journal_paper_doi 10.1039/d0cc01131b
_journal_volume 56
_journal_year 2020
_chemical_formula_moiety 'C9 H11 B2 F4 N3 O'
_chemical_formula_sum 'C9 H11 B2 F4 N3 O'
_chemical_formula_weight 274.83
_space_group_crystal_system monoclinic
_space_group_IT_number 14
_space_group_name_Hall '-P 2ybc'
_space_group_name_H-M_alt 'P 1 21/c 1'
_atom_sites_solution_hydrogens geom
_audit_creation_date 2019-12-18
_audit_creation_method
;
Olex2 1.2
(compiled 2018.05.29 svn.r3510 for OlexSys, GUI svn.r5506)
;
_audit_update_record
;
2020-02-07 deposited with the CCDC.	2020-04-13 downloaded from the CCDC.
;
_cell_angle_alpha 90
_cell_angle_beta 103.631(9)
_cell_angle_gamma 90
_cell_formula_units_Z 4
_cell_length_a 12.9329(11)
_cell_length_b 4.8706(4)
_cell_length_c 19.777(2)
_cell_measurement_reflns_used 3329
_cell_measurement_temperature 293(2)
_cell_measurement_theta_max 26.2010
_cell_measurement_theta_min 3.2240
_cell_volume 1210.68(19)
_computing_cell_refinement 'CrysAlisPro 1.171.40.25a (Rigaku OD, 2018)'
_computing_data_collection 'CrysAlisPro 1.171.40.25a (Rigaku OD, 2018)'
_computing_data_reduction 'CrysAlisPro 1.171.40.25a (Rigaku OD, 2018)'
_computing_molecular_graphics 'Olex2 (Dolomanov et al., 2009)'
_computing_publication_material 'Olex2 (Dolomanov et al., 2009)'
_computing_structure_refinement 'ShelXL (Sheldrick, 2015)'
_diffrn_ambient_temperature 293(2)
_diffrn_detector 'CCD plate'
_diffrn_detector_area_resol_mean 15.9631
_diffrn_detector_type Eos
_diffrn_measured_fraction_theta_full 0.998
_diffrn_measured_fraction_theta_max 0.998
_diffrn_measurement_details
;
List of Runs (angles in degrees, time in seconds):

  # Type    Start    End  Width  t~exp~   \w     \q     \k     \f   Frames
#--------------------------------------------------------------------------
  1  \w    -20.00  25.00   1.00   30.00    --  -17.15 -99.00 150.00   45
  2  \w    -54.00  63.00   1.00   30.00    --   18.87 -19.00  90.00  117
  3  \w    -51.00  49.00   1.00   30.00    --   18.87 -77.00  60.00  100
  4  \w    -43.00  55.00   1.00   30.00    --  -17.15  38.00 -60.00   98
  5  \w    -20.00  25.00   1.00   30.00    --  -17.15 -99.00   0.00   45
  6  \w    -20.00  51.00   1.00   30.00    --   18.87 -99.00 -30.00   71
  7  \w    -11.00  89.00   1.00   30.00    --   18.87  77.00-180.00  100
;
_diffrn_measurement_device 'four-circle diffractometer'
_diffrn_measurement_device_type 'SuperNova, Single source at offset/far, Eos'
_diffrn_measurement_method '\w scans'
_diffrn_orient_matrix_type 'CrysAlisPro convention (1999,Acta A55,543-557)'
_diffrn_orient_matrix_UB_11 -0.0105325000
_diffrn_orient_matrix_UB_12 0.0177697000
_diffrn_orient_matrix_UB_13 -0.0366051000
_diffrn_orient_matrix_UB_21 -0.0156784000
_diffrn_orient_matrix_UB_22 -0.1395282000
_diffrn_orient_matrix_UB_23 -0.0048259000
_diffrn_orient_matrix_UB_31 -0.0531584000
_diffrn_orient_matrix_UB_32 0.0375947000
_diffrn_orient_matrix_UB_33 -0.0005592000
_diffrn_radiation_monochromator mirror
_diffrn_radiation_probe x-ray
_diffrn_radiation_type MoK\a
_diffrn_radiation_wavelength 0.71073
_diffrn_reflns_av_R_equivalents 0.0680
_diffrn_reflns_av_unetI/netI 0.0343
_diffrn_reflns_Laue_measured_fraction_full 0.998
_diffrn_reflns_Laue_measured_fraction_max 0.998
_diffrn_reflns_limit_h_max 16
_diffrn_reflns_limit_h_min -16
_diffrn_reflns_limit_k_max 6
_diffrn_reflns_limit_k_min -6
_diffrn_reflns_limit_l_max 24
_diffrn_reflns_limit_l_min -24
_diffrn_reflns_number 3570
_diffrn_reflns_point_group_measured_fraction_full 0.998
_diffrn_reflns_point_group_measured_fraction_max 0.998
_diffrn_reflns_theta_full 25.242
_diffrn_reflns_theta_max 26.368
_diffrn_reflns_theta_min 2.956
_diffrn_source 'micro-focus sealed X-ray tube'
_diffrn_source_type 'SuperNova (Mo) X-ray Source'
_exptl_absorpt_coefficient_mu 0.139
_exptl_absorpt_correction_T_max 1.00000
_exptl_absorpt_correction_T_min 0.70968
_exptl_absorpt_correction_type multi-scan
_exptl_absorpt_process_details
;
CrysAlisPro 1.171.40.25a (Rigaku Oxford Diffraction, 2018)
Empirical absorption correction using spherical harmonics,
 implemented in SCALE3 ABSPACK scaling algorithm.
;
_exptl_crystal_colour colourless
_exptl_crystal_colour_primary colourless
_exptl_crystal_density_diffrn 1.508
_exptl_crystal_description plate
_exptl_crystal_F_000 560
_exptl_crystal_size_max 0.5
_exptl_crystal_size_mid 0.5
_exptl_crystal_size_min 0.05
_refine_diff_density_max 0.203
_refine_diff_density_min -0.198
_refine_diff_density_rms 0.044
_refine_ls_extinction_method none
_refine_ls_goodness_of_fit_ref 1.039
_refine_ls_hydrogen_treatment constr
_refine_ls_matrix_type full
_refine_ls_number_parameters 176
_refine_ls_number_reflns 3570
_refine_ls_number_restraints 0
_refine_ls_restrained_S_all 1.039
_refine_ls_R_factor_all 0.0630
_refine_ls_R_factor_gt 0.0461
_refine_ls_shift/su_max 0.000
_refine_ls_shift/su_mean 0.000
_refine_ls_structure_factor_coef Fsqd
_refine_ls_weighting_details 'w=1/[\s^2^(Fo^2^)+(0.0784P)^2^] where P=(Fo^2^+2Fc^2^)/3'
_refine_ls_weighting_scheme calc
_refine_ls_wR_factor_gt 0.1242
_refine_ls_wR_factor_ref 0.1302
_reflns_Friedel_coverage 0.000
_reflns_number_gt 2622
_reflns_number_total 3570
_reflns_threshold_expression 'I > 2\s(I)'
_cod_data_source_file d0cc01131b2.cif
_cod_data_source_block wdh1097
_cod_depositor_comments 'Adding full bibliography for 7126359--7126362.cif.'
_cod_original_cell_volume 1210.71(19)
_cod_database_code 7126361
_shelx_shelxl_version_number 2016/4
_chemical_oxdiff_formula 'C9 H11 B2 F4 N3 O1'
_chemical_oxdiff_usercomment 'JK 23'
_shelx_space_group_comment
;
The symmetry employed for this shelxl refinement is uniquely defined
by the following loop, which should always be used as a source of
symmetry information in preference to the above space-group names.
They are only intended as comments.
;
_shelx_estimated_absorpt_t_max 0.993
_shelx_estimated_absorpt_t_min 0.934
_diffrn_oxdiff_ac4_digest_frames
;
0129674fd9da3158ce678e97e4040efb310002737fd
;
_reflns_odcompleteness_completeness 99.78
_reflns_odcompleteness_iscentric 1
_reflns_odcompleteness_theta 26.32
_olex2_refinement_description
;
1. Twinned data refinement
 Scales: 0.4839(17)
 0.5161(17)
2. Fixed Uiso
 At 1.2 times of:
  All C(H) groups
 At 1.5 times of:
  All C(H,H,H) groups
3.a Aromatic/amide H refined with riding coordinates:
 C7(H7), C10(H10)
3.b Idealised Me refined as rotating group:
 C15(H15A,H15B,H15C), C18(H18A,H18B,H18C), C19(H19A,H19B,H19C)
;
_olex2_submission_original_sample_id JK014-2
_olex2_submission_special_instructions 'No special instructions were received'
_oxdiff_exptl_absorpt_empirical_details
;
Empirical correction (ABSPACK) includes:
- Absorption correction using spherical harmonics
- Frame scaling
;
_oxdiff_exptl_absorpt_empirical_full_max 2.179
_oxdiff_exptl_absorpt_empirical_full_min 0.412

loop_
_space_group_symop_operation_xyz
'x, y, z'
'-x, y+1/2, -z+1/2'
'-x, -y, -z'
'x, -y-1/2, z-1/2'

loop_
_atom_site_label
_atom_site_type_symbol
_atom_site_fract_x
_atom_site_fract_y
_atom_site_fract_z
_atom_site_U_iso_or_equiv
_atom_site_adp_type
_atom_site_occupancy
_atom_site_site_symmetry_order
_atom_site_calc_flag
_atom_site_refinement_flags_posn
_atom_site_refinement_flags_adp
_atom_site_refinement_flags_occupancy
_atom_site_disorder_assembly
_atom_site_disorder_group
B1 B 0.1554(2) 0.5305(6) 0.67993(17) 0.0392(7) Uani 1 1 d . . . . .
N2 N 0.23050(15) 0.6999(4) 0.74164(10) 0.0364(5) Uani 1 1 d . . . . .
C3 C 0.2194(2) 0.7319(6) 0.80518(16) 0.0481(7) Uani 1 1 d . . . . .
O4 O 0.29107(16) 0.8767(5) 0.84623(10) 0.0585(6) Uani 1 1 d . . . . .
B5 B 0.3744(3) 0.9706(7) 0.80940(17) 0.0456(8) Uani 1 1 d . . . . .
N6 N 0.32214(15) 0.8439(4) 0.73652(11) 0.0381(5) Uani 1 1 d . . . . .
C7 C 0.3505(2) 0.8472(6) 0.67772(14) 0.0404(7) Uani 1 1 d . . . . .
H7 H 0.410293 0.949372 0.675279 0.048 Uiso 1 1 calc R . . . .
C8 C 0.29763(19) 0.7085(5) 0.61830(14) 0.0388(6) Uani 1 1 d . . . . .
C9 C 0.3213(2) 0.6865(6) 0.55293(14) 0.0472(7) Uani 1 1 d . . . . .
C10 C 0.2473(2) 0.5057(7) 0.51548(15) 0.0528(8) Uani 1 1 d . . . . .
H10 H 0.242859 0.450885 0.469832 0.063 Uiso 1 1 calc R . . . .
C11 C 0.1807(2) 0.4190(6) 0.55691(14) 0.0451(7) Uani 1 1 d . . . . .
N12 N 0.21014(16) 0.5433(4) 0.61996(11) 0.0394(5) Uani 1 1 d . . . . .
F13 F 0.14735(13) 0.2653(3) 0.70279(8) 0.0541(5) Uani 1 1 d . . . . .
F14 F 0.05684(11) 0.6520(3) 0.66361(8) 0.0540(5) Uani 1 1 d . . . . .
C15 C 0.1303(3) 0.6119(8) 0.83097(17) 0.0714(10) Uani 1 1 d . . . . .
H15A H 0.087360 0.499419 0.795300 0.107 Uiso 1 1 calc GR . . . .
H15B H 0.087519 0.756922 0.842880 0.107 Uiso 1 1 calc GR . . . .
H15C H 0.158396 0.501894 0.871399 0.107 Uiso 1 1 calc GR . . . .
F16 F 0.47032(12) 0.8540(4) 0.83837(9) 0.0622(5) Uani 1 1 d . . . . .
F17 F 0.38164(15) 1.2465(4) 0.80804(9) 0.0675(6) Uani 1 1 d . . . . .
C18 C 0.4106(2) 0.8264(7) 0.52985(17) 0.0659(9) Uani 1 1 d . . . . .
H18A H 0.411365 1.017883 0.541438 0.099 Uiso 1 1 calc GR . . . .
H18B H 0.400530 0.806295 0.480435 0.099 Uiso 1 1 calc GR . . . .
H18C H 0.477084 0.744377 0.552926 0.099 Uiso 1 1 calc GR . . . .
C19 C 0.0907(2) 0.2199(7) 0.53993(16) 0.0616(9) Uani 1 1 d . . . . .
H19A H 0.112120 0.049062 0.563248 0.092 Uiso 1 1 calc GR . . . .
H19B H 0.071058 0.189799 0.490581 0.092 Uiso 1 1 calc GR . . . .
H19C H 0.030881 0.292669 0.555025 0.092 Uiso 1 1 calc GR . . . .

loop_
_atom_site_aniso_label
_atom_site_aniso_U_11
_atom_site_aniso_U_22
_atom_site_aniso_U_33
_atom_site_aniso_U_23
_atom_site_aniso_U_13
_atom_site_aniso_U_12
B1 0.0316(15) 0.0310(17) 0.0542(19) -0.0005(15) 0.0086(13) -0.0049(13)
N2 0.0303(11) 0.0341(13) 0.0443(13) 0.0016(10) 0.0078(9) -0.0013(10)
C3 0.0455(16) 0.0492(17) 0.0493(17) -0.0012(15) 0.0104(14) 0.0004(15)
O4 0.0557(12) 0.0682(14) 0.0510(12) -0.0126(11) 0.0112(10) -0.0070(12)
B5 0.0373(17) 0.040(2) 0.054(2) -0.0056(16) 0.0011(15) -0.0022(15)
N6 0.0311(11) 0.0348(13) 0.0478(13) 0.0000(10) 0.0078(10) -0.0040(10)
C7 0.0322(14) 0.0361(16) 0.0526(18) 0.0034(13) 0.0092(13) -0.0069(12)
C8 0.0277(13) 0.0430(16) 0.0457(15) -0.0002(12) 0.0085(12) -0.0053(12)
C9 0.0399(15) 0.0503(19) 0.0515(17) 0.0027(14) 0.0108(13) -0.0018(13)
C10 0.0562(19) 0.0547(19) 0.0454(17) -0.0045(15) 0.0080(15) -0.0027(16)
C11 0.0418(14) 0.0432(16) 0.0462(16) -0.0015(13) 0.0023(13) -0.0015(13)
N12 0.0336(11) 0.0371(13) 0.0455(13) -0.0023(10) 0.0055(10) -0.0055(10)
F13 0.0579(10) 0.0355(9) 0.0697(11) 0.0058(8) 0.0169(9) -0.0117(8)
F14 0.0285(8) 0.0587(11) 0.0726(11) -0.0023(9) 0.0077(7) 0.0049(7)
C15 0.0587(19) 0.093(3) 0.070(2) -0.003(2) 0.0290(18) -0.010(2)
F16 0.0460(10) 0.0609(12) 0.0690(11) -0.0060(9) -0.0077(9) 0.0034(9)
F17 0.0682(12) 0.0420(10) 0.0807(12) -0.0142(9) -0.0056(10) -0.0041(9)
C18 0.0615(19) 0.074(2) 0.068(2) 0.0042(18) 0.0270(17) -0.0122(18)
C19 0.0574(19) 0.0518(19) 0.068(2) -0.0102(16) -0.0014(16) -0.0157(17)

loop_
_atom_type_symbol
_atom_type_description
_atom_type_scat_dispersion_real
_atom_type_scat_dispersion_imag
_atom_type_scat_source
C C 0.0033 0.0016 'International Tables Vol C Tables 4.2.6.8 and 6.1.1.4'
H H 0.0000 0.0000 'International Tables Vol C Tables 4.2.6.8 and 6.1.1.4'
B B 0.0013 0.0007 'International Tables Vol C Tables 4.2.6.8 and 6.1.1.4'
F F 0.0171 0.0103 'International Tables Vol C Tables 4.2.6.8 and 6.1.1.4'
N N 0.0061 0.0033 'International Tables Vol C Tables 4.2.6.8 and 6.1.1.4'
O O 0.0106 0.0060 'International Tables Vol C Tables 4.2.6.8 and 6.1.1.4'

loop_
_geom_angle_atom_site_label_1
_geom_angle_atom_site_label_2
_geom_angle_atom_site_label_3
_geom_angle
_geom_angle_site_symmetry_1
_geom_angle_site_symmetry_3
_geom_angle_publ_flag
N12 B1 N2 105.3(2) . . ?
F13 B1 N2 108.2(2) . . ?
F13 B1 N12 112.3(2) . . ?
F14 B1 N2 108.7(2) . . ?
F14 B1 N12 112.1(2) . . ?
F14 B1 F13 110.0(2) . . ?
C3 N2 B1 127.7(2) . . ?
C3 N2 N6 107.2(2) . . ?
N6 N2 B1 125.1(2) . . ?
N2 C3 C15 123.6(3) . . ?
O4 C3 N2 116.4(3) . . ?
O4 C3 C15 120.0(3) . . ?
C3 O4 B5 110.6(2) . . ?
O4 B5 N6 97.0(2) . . ?
F16 B5 O4 110.8(2) . . ?
F16 B5 N6 112.1(3) . . ?
F17 B5 O4 111.9(3) . . ?
F17 B5 N6 113.0(2) . . ?
F17 B5 F16 111.3(3) . . ?
N2 N6 B5 108.6(2) . . ?
C7 N6 N2 119.5(2) . . ?
C7 N6 B5 131.8(2) . . ?
N6 C7 H7 117.8 . . ?
N6 C7 C8 124.4(2) . . ?
C8 C7 H7 117.8 . . ?
C7 C8 C9 130.3(2) . . ?
C7 C8 N12 120.1(2) . . ?
N12 C8 C9 109.4(2) . . ?
C8 C9 C18 126.6(3) . . ?
C10 C9 C8 105.6(2) . . ?
C10 C9 C18 127.7(3) . . ?
C9 C10 H10 125.5 . . ?
C9 C10 C11 109.0(3) . . ?
C11 C10 H10 125.5 . . ?
C10 C11 C19 128.7(3) . . ?
N12 C11 C10 109.2(2) . . ?
N12 C11 C19 122.1(3) . . ?
C8 N12 B1 124.9(2) . . ?
C11 N12 B1 128.1(2) . . ?
C11 N12 C8 106.8(2) . . ?
C3 C15 H15A 109.5 . . ?
C3 C15 H15B 109.5 . . ?
C3 C15 H15C 109.5 . . ?
H15A C15 H15B 109.5 . . ?
H15A C15 H15C 109.5 . . ?
H15B C15 H15C 109.5 . . ?
C9 C18 H18A 109.5 . . ?
C9 C18 H18B 109.5 . . ?
C9 C18 H18C 109.5 . . ?
H18A C18 H18B 109.5 . . ?
H18A C18 H18C 109.5 . . ?
H18B C18 H18C 109.5 . . ?
C11 C19 H19A 109.5 . . ?
C11 C19 H19B 109.5 . . ?
C11 C19 H19C 109.5 . . ?
H19A C19 H19B 109.5 . . ?
H19A C19 H19C 109.5 . . ?
H19B C19 H19C 109.5 . . ?

loop_
_geom_bond_atom_site_label_1
_geom_bond_atom_site_label_2
_geom_bond_distance
_geom_bond_site_symmetry_2
_geom_bond_publ_flag
B1 N2 1.598(4) . ?
B1 N12 1.519(4) . ?
B1 F13 1.380(3) . ?
B1 F14 1.373(3) . ?
N2 C3 1.307(3) . ?
N2 N6 1.401(3) . ?
C3 O4 1.289(3) . ?
C3 C15 1.486(4) . ?
O4 B5 1.507(4) . ?
B5 N6 1.567(4) . ?
B5 F16 1.362(3) . ?
B5 F17 1.348(4) . ?
N6 C7 1.300(3) . ?
C7 H7 0.9300 . ?
C7 C8 1.388(3) . ?
C8 C9 1.401(4) . ?
C8 N12 1.395(3) . ?
C9 C10 1.380(4) . ?
C9 C18 1.502(4) . ?
C10 H10 0.9300 . ?
C10 C11 1.387(4) . ?
C11 N12 1.358(3) . ?
C11 C19 1.492(4) . ?
C15 H15A 0.9600 . ?
C15 H15B 0.9600 . ?
C15 H15C 0.9600 . ?
C18 H18A 0.9600 . ?
C18 H18B 0.9600 . ?
C18 H18C 0.9600 . ?
C19 H19A 0.9600 . ?
C19 H19B 0.9600 . ?
C19 H19C 0.9600 . ?

loop_
_geom_torsion_atom_site_label_1
_geom_torsion_atom_site_label_2
_geom_torsion_atom_site_label_3
_geom_torsion_atom_site_label_4
_geom_torsion
_geom_torsion_site_symmetry_1
_geom_torsion_site_symmetry_2
_geom_torsion_site_symmetry_3
_geom_torsion_site_symmetry_4
_geom_torsion_publ_flag
B1 N2 C3 O4 179.4(2) . . . . ?
B1 N2 C3 C15 -0.6(5) . . . . ?
B1 N2 N6 B5 -177.7(2) . . . . ?
B1 N2 N6 C7 0.7(4) . . . . ?
N2 B1 N12 C8 -9.3(3) . . . . ?
N2 B1 N12 C11 176.3(2) . . . . ?
N2 C3 O4 B5 -1.4(4) . . . . ?
N2 N6 C7 C8 -2.1(4) . . . . ?
C3 N2 N6 B5 2.3(3) . . . . ?
C3 N2 N6 C7 -179.3(2) . . . . ?
C3 O4 B5 N6 2.5(3) . . . . ?
C3 O4 B5 F16 -114.3(3) . . . . ?
C3 O4 B5 F17 120.8(3) . . . . ?
O4 B5 N6 N2 -2.8(3) . . . . ?
O4 B5 N6 C7 179.0(3) . . . . ?
B5 N6 C7 C8 175.9(3) . . . . ?
N6 N2 C3 O4 -0.6(3) . . . . ?
N6 N2 C3 C15 179.3(3) . . . . ?
N6 C7 C8 C9 -177.5(3) . . . . ?
N6 C7 C8 N12 -2.6(4) . . . . ?
C7 C8 C9 C10 175.1(3) . . . . ?
C7 C8 C9 C18 -3.5(5) . . . . ?
C7 C8 N12 B1 9.3(4) . . . . ?
C7 C8 N12 C11 -175.3(3) . . . . ?
C8 C9 C10 C11 -0.3(3) . . . . ?
C9 C8 N12 B1 -174.9(2) . . . . ?
C9 C8 N12 C11 0.6(3) . . . . ?
C9 C10 C11 N12 0.6(3) . . . . ?
C9 C10 C11 C19 -178.5(3) . . . . ?
C10 C11 N12 B1 174.5(2) . . . . ?
C10 C11 N12 C8 -0.7(3) . . . . ?
N12 B1 N2 C3 -175.6(2) . . . . ?
N12 B1 N2 N6 4.5(3) . . . . ?
N12 C8 C9 C10 -0.2(3) . . . . ?
N12 C8 C9 C18 -178.8(3) . . . . ?
F13 B1 N2 C3 -55.3(3) . . . . ?
F13 B1 N2 N6 124.7(2) . . . . ?
F13 B1 N12 C8 -126.8(2) . . . . ?
F13 B1 N12 C11 58.8(4) . . . . ?
F14 B1 N2 C3 64.1(3) . . . . ?
F14 B1 N2 N6 -115.8(2) . . . . ?
F14 B1 N12 C8 108.7(3) . . . . ?
F14 B1 N12 C11 -65.7(3) . . . . ?
C15 C3 O4 B5 178.6(3) . . . . ?
F16 B5 N6 N2 113.0(3) . . . . ?
F16 B5 N6 C7 -65.2(4) . . . . ?
F17 B5 N6 N2 -120.3(3) . . . . ?
F17 B5 N6 C7 61.6(4) . . . . ?
C18 C9 C10 C11 178.3(3) . . . . ?
C19 C11 N12 B1 -6.3(4) . . . . ?
C19 C11 N12 C8 178.5(2) . . . . ?

loop_
_twin_individual_id
_twin_individual_mass_fraction_refined
1 0.4839(17)
2 0.5161(17)
